data_2000373
loop_
_publ_author_name
'Dapporto, P.'
'Paoli, P.'
'Sega, A.'

_publ_section_title
;{2-[<i>p</i>-(<i>o</i>-Butoxybenzamido)benzoyloxy]ethyl}diethylmethylammonium
 iodide
;
_journal_issue 12
_journal_name_full 'Acta Crystallographica Section C'
_journal_page_first 2189
_journal_page_last 2192
_journal_paper_doi 10.1107/S010827019200413X
_journal_volume 48
_journal_year 1992
_chemical_formula_analytical 'C25 H35 I N2 O4'
_chemical_formula_moiety 'C25 H35 I N2 O4'
_chemical_formula_sum 'C25 H35 I N2 O4'
_chemical_formula_weight 554.47
_chemical_name_systematic ?
_symmetry_cell_setting orthorhombic
_symmetry_space_group_name_H-M 'P b c a'
_cell_angle_alpha 90
_cell_angle_beta 90
_cell_angle_gamma 90
_cell_formula_units_Z 8.00
_cell_length_a 13.331(3)
_cell_length_b 13.797(5)
_cell_length_c 28.179(6)
_cell_measurement_reflns_used 25
_cell_measurement_temperature 298
_cell_measurement_theta_max 14.93
_cell_measurement_theta_min 14.25
_cell_volume 5183(2)
_computing_data_collection 'CAD4 (Enraf-Nonius)'
_computing_molecular_graphics 'ORTEP (Johnson)'
_computing_publication_material 'PARST (Nardelli)'
_computing_structure_refinement 'SHELX76 (Sheldrick)'
_diffrn_ambient_temperature 298
_diffrn_measurement_device CAD4
_diffrn_measurement_method theta/2theta
_diffrn_radiation_monochromator graphite
_diffrn_radiation_source 'X-ray tube'
_diffrn_radiation_type Mo-Kalpha
_diffrn_radiation_wavelength 0.7106900
_diffrn_reflns_limit_h_max 15
_diffrn_reflns_limit_h_min 0
_diffrn_reflns_limit_k_max 16
_diffrn_reflns_limit_k_min 0
_diffrn_reflns_limit_l_max 33
_diffrn_reflns_limit_l_min 0
_diffrn_reflns_number 5077
_diffrn_reflns_reduction_process ?
_diffrn_reflns_theta_max 25
_diffrn_standards_decay_% 0
_diffrn_standards_interval_time 60
_diffrn_standards_number 2
_exptl_absorpt_coefficient_mu 1.2505
_exptl_absorpt_correction_T_max 0.82
_exptl_absorpt_correction_T_min 0.68
_exptl_absorpt_correction_type 'DIFABS (Walker & Stuart, 1983)'
_exptl_crystal_colour colourles
_exptl_crystal_density_diffrn 1.4211
_exptl_crystal_description ?
_exptl_crystal_F_000 2272.0
_exptl_crystal_size_max 0.50
_exptl_crystal_size_mid 0.25
_exptl_crystal_size_min 0.15
_refine_diff_density_max 0.62
_refine_diff_density_min -0.60
_refine_ls_extinction_method 'not applied'
_refine_ls_goodness_of_fit_obs 3.05
_refine_ls_hydrogen_treatment calc
_refine_ls_matrix_type full
_refine_ls_number_constraints 0
_refine_ls_number_parameters 230
_refine_ls_number_reflns 1734
_refine_ls_number_restraints 0
_refine_ls_R_factor_obs 0.065
_refine_ls_shift/esd_max 0.57
_refine_ls_structure_factor_coef F
_refine_ls_weighting_details 'w = 2.90/[\s~2~(F)+0.001(F)~2~]'
_refine_ls_weighting_scheme calc
_refine_ls_wR_factor_obs 0.070
_reflns_observed_criterion I>3\s(I)
_cod_data_source_file na0017.cif
_cod_data_source_block 1
_cod_depositor_comments
;
The following automatic conversions were performed:

'_refine_ls_matrix_type' tag value 'full-matrix' was replaced with
'full' value.

Automatic conversion script
Id: cif_fix_values 1646 2011-03-28 12:23:43Z adriana 

The following automatic conversions were performed:

'_refine_ls_weighting_scheme' value '2.90/[\s~2~(F)+0.001(F)~2~]' was
changed to 'calc'. New tag '_refine_ls_weighting_details' was
created. The value of the new tag was set to 'w =
2.90/[\s~2~(F)+0.001(F)~2~]'.

Automatic conversion script
Id: cif_fix_values 3143 2015-03-26 13:38:13Z robertas 
;
_cod_original_sg_symbol_H-M ' P b c a  '
_cod_original_formula_sum ' C25 H35 I N2 O4    '
_cod_database_code 2000373

loop_
_atom_site_aniso_label
_atom_site_aniso_U_11
_atom_site_aniso_U_22
_atom_site_aniso_U_33
_atom_site_aniso_U_12
_atom_site_aniso_U_13
_atom_site_aniso_U_23
I 0.0720(10) 0.0720(10) 0.0810(10) -0.0050(10) -0.0100(10) 0.0030(10)
O1 0.064(5) 0.128(7) 0.068(6) 0.013(5) -0.012(5) -0.046(6)
O2 0.066(5) 0.108(7) 0.076(7) 0.002(6) 0.012(5) -0.007(6)
O3 0.087(6) 0.125(8) 0.047(6) -0.019(6) 0.012(5) 0.005(6)
O4 0.062(5) 0.071(6) 0.058(6) 0.001(5) 0.001(5) -0.001(5)
N1 0.048(5) 0.059(6) 0.093(8) -0.001(5) -0.027(6) -0.015(6)
N2 0.063(6) 0.063(6) 0.025(6) 0.000(5) -0.001(5) -0.017(5)
C1 0.094(9) 0.184(10) 0.198(10) -0.062(8) 0.013(9) 0.091(10)
C2 0.120(9) 0.099(9) 0.095(9) 0.011(8) 0.007(8) -0.036(8)
C3 0.334(11) 0.262(11) 0.256(11) 0.053(11) 0.033(11) 0.042(11)
C4 0.202(10) 0.214(10) 0.063(9) -0.160(9) -0.021(8) 0.031(9)
C5 0.307(11) 0.344(11) 0.136(10) -0.239(10) -0.022(10) 0.026(10)
C6 0.118(9) 0.104(9) 0.1470(10) 0.040(8) -0.046(9) -0.061(9)
C7 0.080(8) 0.132(9) 0.086(9) 0.038(8) -0.015(8) -0.046(8)
C8 0.064(7) 0.049(7) 0.069(8) 0.004(6) 0.011(7) -0.022(7)
C15 0.087(8) 0.030(6) 0.053(8) -0.006(6) 0.011(7) 0.001(6)
C22 0.065(7) 0.053(7) 0.078(8) -0.001(6) 0.009(7) -0.013(7)
C23 0.074(7) 0.096(8) 0.040(7) 0.002(7) 0.015(6) -0.008(7)
C24 0.084(7) 0.112(9) 0.064(8) 0.033(8) 0.009(7) -0.001(7)
C25 0.098(8) 0.190(10) 0.087(9) 0.043(9) 0.010(8) -0.002(9)

loop_
_atom_site_label
_atom_site_fract_x
_atom_site_fract_y
_atom_site_fract_z
_atom_site_U_iso_or_equiv
_atom_site_thermal_displace_type
_atom_site_calc_flag
_atom_site_calc_attached_atom
_atom_site_type_symbol
I 0.07400(10) 0.21780(10) 0.23630(10) 0.0750(6) Uani . . I
O1 -0.6040(7) 0.1204(8) 0.3877(4) 0.087(4) Uani . . O
O2 -0.6729(7) 0.1371(8) 0.4578(4) 0.083(4) Uani . . O
O3 -0.2177(7) 0.1223(8) 0.5837(3) 0.086(4) Uani . . O
O4 -0.0223(7) 0.1292(6) 0.4693(3) 0.064(3) Uani . . O
N1 -0.6930(8) 0.0136(8) 0.2958(5) 0.067(4) Uani . . N
N2 -0.2026(8) 0.1136(7) 0.5037(3) 0.050(3) Uani . . N
C1 -0.6690(13) 0.0258(17) 0.2380(7) 0.159(6) Uani . . C
C2 -0.6185(14) -0.0435(14) 0.3226(7) 0.105(6) Uani . . C
C3 -0.532(2) -0.023(3) 0.3140(13) 0.284(7) Uani . . C
C4 -0.7864(16) -0.0379(17) 0.3008(6) 0.160(5) Uani . . C
C5 -0.841(2) -0.085(2) 0.2829(9) 0.262(7) Uani . . C
C6 -0.6932(15) 0.1188(13) 0.3175(7) 0.123(4) Uani . . C
C7 -0.7021(12) 0.1307(14) 0.3648(6) 0.099(5) Uani . . C
C8 -0.5994(10) 0.1266(10) 0.4348(6) 0.061(4) Uani . . C
C9 -0.4971(9) 0.1207(9) 0.4534(5) 0.057(4) Uiso . . C
C10 -0.4797(9) 0.1203(8) 0.5018(5) 0.065(4) Uiso . . C
C11 -0.3861(9) 0.1163(9) 0.5192(5) 0.070(4) Uiso . . C
C12 -0.3025(9) 0.1132(9) 0.4895(5) 0.087(5) Uiso . . C
C13 -0.3206(10) 0.1114(9) 0.4416(5) 0.125(5) Uiso . . C
C14 -0.4171(10) 0.1179(10) 0.4224(6) 0.071(4) Uiso . . C
C15 -0.1639(10) 0.1209(8) 0.5473(6) 0.087(8) Uani . . C
C16 -0.0520(9) 0.1251(9) 0.5517(5) 0.057(4) Uiso . . C
C17 -0.0132(11) 0.1285(10) 0.5978(6) 0.075(4) Uiso . . C
C18 0.0869(12) 0.1312(11) 0.6060(7) 0.087(5) Uiso . . C
C19 0.1529(12) 0.1273(10) 0.5693(6) 0.077(4) Uiso . . C
C20 0.1189(10) 0.1267(9) 0.5223(5) 0.063(4) Uiso . . C
C21 0.0153(9) 0.1259(9) 0.5136(5) 0.050(3) Uiso . . C
C22 0.0447(10) 0.1392(11) 0.4290(5) 0.065(7) Uani . . C
C23 -0.0215(11) 0.1554(12) 0.3860(5) 0.074(7) Uani . . C
C24 -0.0756(12) 0.2523(12) 0.3869(6) 0.084(7) Uani . . C
C25 -0.1443(14) 0.2698(16) 0.3449(6) 0.098(8) Uani . . C
H2 -0.1480(10) 0.1070(10) 0.4750(10) 0.0500000 Uiso . N2 H
H11 -0.5990(10) 0.064(2) 0.2330(10) 0.1000000 Uiso . C1 H
H12 -0.7290(10) 0.066(2) 0.2210(10) 0.1000000 Uiso . C1 H
H13 -0.6630(10) -0.045(2) 0.2220(10) 0.1000000 Uiso . C1 H
H21 -0.6300(10) -0.1190(10) 0.3140(10) 0.1000000 Uiso . C2 H
H22 -0.6310(10) -0.0320(10) 0.3600(10) 0.1000000 Uiso . C2 H
H31 -0.483(2) -0.068(3) 0.3350(10) 0.1000000 Uiso . C3 H
H32 -0.519(2) 0.052(3) 0.3220(10) 0.1000000 Uiso . C3 H
H33 -0.517(2) -0.036(3) 0.2770(10) 0.1000000 Uiso . C3 H
H41 -0.835(2) 0.021(2) 0.3120(10) 0.1000000 Uiso . C4 H
H42 -0.769(2) -0.083(2) 0.3310(10) 0.1000000 Uiso . C4 H
H51 -0.902(2) -0.103(2) 0.3060(10) 0.1000000 Uiso . C5 H
H52 -0.803(2) -0.151(2) 0.2720(10) 0.1000000 Uiso . C5 H
H53 -0.869(2) -0.048(2) 0.2520(10) 0.1000000 Uiso . C5 H
H61 -0.7550(10) 0.1570(10) 0.3010(10) 0.0500000 Uiso . C6 H
H62 -0.6230(10) 0.1520(10) 0.3070(10) 0.0500000 Uiso . C6 H
H71 -0.7320(10) 0.2020(10) 0.3720(10) 0.0500000 Uiso . C7 H
H72 -0.7530(10) 0.0770(10) 0.3790(10) 0.0500000 Uiso . C7 H
H10 -0.5420(10) 0.1230(10) 0.5260(10) 0.0500000 Uiso . C10 H
H111 -0.3750(10) 0.1160(10) 0.5570(10) 0.0500000 Uiso . C11 H
H131 -0.2580(10) 0.1050(10) 0.4180(10) 0.0500000 Uiso . C13 H
H14 -0.4290(10) 0.1210(10) 0.3840(10) 0.0500000 Uiso . C14 H
H17 -0.0640(10) 0.1290(10) 0.6280(10) 0.0500000 Uiso . C17 H
H18 0.1140(10) 0.1360(10) 0.6420(10) 0.0500000 Uiso . C18 H
H19 0.2320(10) 0.1250(10) 0.5760(10) 0.0500000 Uiso . C19 H
H20 0.1720(10) 0.1270(10) 0.4930(10) 0.0500000 Uiso . C20 H
H221 0.0940(10) 0.2000(10) 0.4340(10) 0.0500000 Uiso . C22 H
H222 0.0890(10) 0.0740(10) 0.4250(10) 0.0500000 Uiso . C22 H
H231 0.0250(10) 0.1520(10) 0.3550(10) 0.0500000 Uiso . C23 H
H232 -0.0770(10) 0.0980(10) 0.3850(10) 0.0500000 Uiso . C23 H
H241 -0.0200(10) 0.3090(10) 0.3880(10) 0.0500000 Uiso . C24 H
H242 -0.1200(10) 0.2550(10) 0.4190(10) 0.0500000 Uiso . C24 H
H251 -0.1800(10) 0.340(2) 0.3480(10) 0.0500000 Uiso . C25 H
H252 -0.2010(10) 0.214(2) 0.3440(10) 0.0500000 Uiso . C25 H
H253 -0.1010(10) 0.268(2) 0.3120(10) 0.0500000 Uiso . C25 H

loop_
_atom_type_symbol
_atom_type_description
_atom_type_scat_dispersion_real
_atom_type_scat_dispersion_imag
_atom_type_scat_source
I Iodine -0.726 1.812 'IT.4  Tab.2.2A 2.3.1'
O Oxygen 0.008 0.006 'IT.4  Tab.2.2A 2.3.1'
N Nitrogen 0.004 0.003 'IT.4  Tab.2.2A 2.3.1'
C Carbon 0.002 0.002 'IT.4  Tab.2.2A 2.3.1'
H Hydrogen 0.000 0.000 'IT.4  Tab.2.2C      '
